data_1508411
loop_
_publ_author_name
'Hua, He'
'Chauntae, Tyson'
'Svilen, Bobev'

_publ_section_title
;
 New Compounds with [As7]3- Clusters: Synthesis and Crystal Structures of
 the Zintl Phases Cs2NaAs7, Cs4ZnAs14 and Cs4CdAs14
;
_journal_issue 3
_journal_name_full Crystals
_journal_page_first 87
_journal_page_last 98
_journal_paper_doi 10.3390/cryst1030087
_journal_volume 1
_journal_year 2012
_chemical_formula_moiety 'As7, 2(Cs), Na'
_chemical_formula_sum 'As7 Cs2 Na'
_chemical_formula_weight 813.25
_chemical_name_systematic
; 
 ? 
;
_space_group_IT_number 14
_symmetry_cell_setting monoclinic
_symmetry_space_group_name_Hall '-P 2ybc'
_symmetry_space_group_name_H-M 'P 1 21/c 1'
_atom_sites_solution_primary direct
_atom_sites_solution_secondary difmap
_audit_creation_method SHELXL-97
_cell_angle_alpha 90.00
_cell_angle_beta 90.213(3)
_cell_angle_gamma 90.00
_cell_formula_units_Z 4
_cell_length_a 11.7671(18)
_cell_length_b 10.8528(17)
_cell_length_c 10.2115(15)
_cell_measurement_reflns_used 2677
_cell_measurement_temperature 200(2)
_cell_measurement_theta_max 26.41
_cell_measurement_theta_min 1.73
_cell_volume 1304.1(3)
_computing_cell_refinement 'Bruker SMART'
_computing_data_collection 'Bruker SMART'
_computing_data_reduction 'Bruker SAINT'
_computing_molecular_graphics 'Bruker SHELXTL'
_computing_publication_material 'Bruker SHELXTL'
_computing_structure_refinement 'SHELXL-97 (Sheldrick, 1997)'
_computing_structure_solution 'SHELXS-97 (Sheldrick, 1990)'
_diffrn_ambient_temperature 200(2)
_diffrn_measured_fraction_theta_full 1.000
_diffrn_measured_fraction_theta_max 1.000
_diffrn_measurement_device_type 'CCD area detector'
_diffrn_measurement_method 'phi and omega scans'
_diffrn_radiation_monochromator graphite
_diffrn_radiation_source 'fine-focus sealed tube'
_diffrn_radiation_type MoK\a
_diffrn_radiation_wavelength 0.71073
_diffrn_reflns_av_R_equivalents 0.1126
_diffrn_reflns_av_sigmaI/netI 0.0797
_diffrn_reflns_limit_h_max 14
_diffrn_reflns_limit_h_min -14
_diffrn_reflns_limit_k_max 13
_diffrn_reflns_limit_k_min -13
_diffrn_reflns_limit_l_max 12
_diffrn_reflns_limit_l_min -12
_diffrn_reflns_number 15029
_diffrn_reflns_theta_full 26.41
_diffrn_reflns_theta_max 26.41
_diffrn_reflns_theta_min 1.73
_exptl_absorpt_coefficient_mu 23.194
_exptl_absorpt_correction_T_max 0.499
_exptl_absorpt_correction_T_min 0.438
_exptl_absorpt_correction_type multi-scan
_exptl_crystal_colour red
_exptl_crystal_density_diffrn 4.142
_exptl_crystal_density_method 'not measured'
_exptl_crystal_description bar
_exptl_crystal_F_000 1408
_exptl_crystal_size_max 0.04
_exptl_crystal_size_mid 0.03
_exptl_crystal_size_min 0.03
_refine_diff_density_max 1.172
_refine_diff_density_min -1.055
_refine_diff_density_rms 0.291
_refine_ls_extinction_method none
_refine_ls_goodness_of_fit_ref 1.001
_refine_ls_matrix_type full
_refine_ls_number_parameters 91
_refine_ls_number_reflns 2677
_refine_ls_number_restraints 0
_refine_ls_restrained_S_all 1.001
_refine_ls_R_factor_all 0.0880
_refine_ls_R_factor_gt 0.0441
_refine_ls_shift/su_max 0.001
_refine_ls_shift/su_mean 0.000
_refine_ls_structure_factor_coef Fsqd
_refine_ls_weighting_details 'calc w=1/[\s^2^(Fo^2^)+(0.0189P)^2^+0.0000P] where P=(Fo^2^+2Fc^2^)/3'
_refine_ls_weighting_scheme calc
_refine_ls_wR_factor_gt 0.0678
_refine_ls_wR_factor_ref 0.0812
_reflns_number_gt 1751
_reflns_number_total 2677
_reflns_threshold_expression >2sigma(I)
_cod_data_source_file Cs2NaAs7_P21_c_crystals-01-00087-s001_DC156.cif
_cod_data_source_block Cs2NaAs7_chateigner_1508411
_cod_depositor_comments 'mistake in journal volume'
_cod_original_sg_symbol_H-M 'P 21/c'
_cod_database_code 1508411

loop_
_symmetry_equiv_pos_as_xyz
'x, y, z'
'-x, y+1/2, -z+1/2'
'-x, -y, -z'
'x, -y-1/2, z-1/2'

loop_
_atom_site_label
_atom_site_type_symbol
_atom_site_fract_x
_atom_site_fract_y
_atom_site_fract_z
_atom_site_U_iso_or_equiv
_atom_site_adp_type
_atom_site_occupancy
_atom_site_symmetry_multiplicity
_atom_site_calc_flag
Cs1 Cs 0.01132(6) 0.20123(7) 0.03954(7) 0.0310(2) Uani 1 1 d
Cs2 Cs 0.26281(7) 0.50063(7) 0.15103(7) 0.0340(2) Uani 1 1 d
Na1 Na 0.5346(4) 0.3074(4) 0.4451(4) 0.0344(12) Uani 1 1 d
As1 As 0.09482(10) 0.00140(13) 0.32480(12) 0.0346(3) Uani 1 1 d
As2 As 0.20931(11) 0.84929(11) 0.21626(12) 0.0293(3) Uani 1 1 d
As3 As 0.22104(11) 0.16868(12) 0.31515(12) 0.0336(3) Uani 1 1 d
As4 As 0.25470(10) 0.54339(12) 0.51499(11) 0.0296(3) Uani 1 1 d
As5 As 0.32801(10) 0.13856(12) 0.10493(12) 0.0297(3) Uani 1 1 d
As6 As 0.41523(10) 0.07604(13) 0.31616(12) 0.0330(3) Uani 1 1 d
As7 As 0.61318(11) 0.36262(12) 0.16709(12) 0.0300(3) Uani 1 1 d

loop_
_atom_site_aniso_label
_atom_site_aniso_U_11
_atom_site_aniso_U_22
_atom_site_aniso_U_33
_atom_site_aniso_U_23
_atom_site_aniso_U_13
_atom_site_aniso_U_12
Cs1 0.0238(4) 0.0360(5) 0.0332(5) 0.0034(4) -0.0023(3) 0.0007(4)
Cs2 0.0420(5) 0.0334(5) 0.0266(4) -0.0001(4) -0.0009(4) -0.0030(4)
Na1 0.031(3) 0.038(3) 0.035(3) 0.001(2) 0.007(2) -0.002(2)
As1 0.0227(7) 0.0504(9) 0.0306(7) 0.0094(7) 0.0064(6) 0.0051(7)
As2 0.0361(8) 0.0244(7) 0.0275(7) 0.0003(6) -0.0056(6) -0.0062(6)
As3 0.0428(9) 0.0276(8) 0.0302(8) -0.0057(6) -0.0072(6) 0.0095(6)
As4 0.0283(7) 0.0400(8) 0.0205(7) 0.0013(6) -0.0030(5) -0.0039(6)
As5 0.0229(7) 0.0348(8) 0.0313(7) 0.0106(6) -0.0039(5) -0.0065(6)
As6 0.0251(7) 0.0385(8) 0.0354(8) 0.0061(6) -0.0119(6) -0.0097(6)
As7 0.0330(8) 0.0320(8) 0.0249(7) -0.0023(6) -0.0043(5) -0.0102(6)

loop_
_atom_type_symbol
_atom_type_description
_atom_type_scat_dispersion_real
_atom_type_scat_dispersion_imag
_atom_type_scat_source
Na Na 0.0362 0.0249 'International Tables Vol C Tables 4.2.6.8 and 6.1.1.4'
As As 0.0499 2.0058 'International Tables Vol C Tables 4.2.6.8 and 6.1.1.4'
Cs Cs -0.3680 2.1192 'International Tables Vol C Tables 4.2.6.8 and 6.1.1.4'

loop_
_geom_angle_atom_site_label_1
_geom_angle_atom_site_label_2
_geom_angle_atom_site_label_3
_geom_angle
_geom_angle_site_symmetry_1
_geom_angle_site_symmetry_3
As4 Cs1 As3 132.32(4) 2_545 4_565
As4 Cs1 As2 38.60(3) 2_545 3_565
As3 Cs1 As2 95.04(3) 4_565 3_565
As4 Cs1 As3 129.68(4) 2_545 .
As3 Cs1 As3 93.60(4) 4_565 .
As2 Cs1 As3 165.66(4) 3_565 .
As4 Cs1 As1 100.32(3) 2_545 2
As3 Cs1 As1 97.03(4) 4_565 2
As2 Cs1 As1 98.91(3) 3_565 2
As3 Cs1 As1 91.36(3) . 2
As4 Cs1 As1 94.00(3) 2_545 .
As3 Cs1 As1 122.22(3) 4_565 .
As2 Cs1 As1 129.74(4) 3_565 .
As3 Cs1 As1 36.43(3) . .
As1 Cs1 As1 107.51(2) 2 .
As4 Cs1 As5 141.48(4) 2_545 .
As3 Cs1 As5 61.39(3) 4_565 .
As2 Cs1 As5 140.37(4) 3_565 .
As3 Cs1 As5 38.62(3) . .
As1 Cs1 As5 114.39(3) 2 .
As1 Cs1 As5 60.85(3) . .
As4 Cs1 As4 107.61(3) 2_545 4_565
As3 Cs1 As4 74.10(3) 4_565 4_565
As2 Cs1 As4 111.37(3) 3_565 4_565
As3 Cs1 As4 60.32(3) . 4_565
As1 Cs1 As4 148.92(3) 2 4_565
As1 Cs1 As4 57.94(3) . 4_565
As5 Cs1 As4 35.11(3) . 4_565
As4 Cs1 As2 73.66(3) 2_545 2_545
As3 Cs1 As2 133.27(4) 4_565 2_545
As2 Cs1 As2 92.56(4) 3_565 2_545
As3 Cs1 As2 89.81(3) . 2_545
As1 Cs1 As2 36.26(3) 2 2_545
As1 Cs1 As2 85.18(3) . 2_545
As5 Cs1 As2 126.99(3) . 2_545
As4 Cs1 As2 143.09(3) 4_565 2_545
As4 Cs1 As1 120.64(3) 2_545 4_565
As3 Cs1 As1 35.18(3) 4_565 4_565
As2 Cs1 As1 84.65(3) 3_565 4_565
As3 Cs1 As1 108.83(3) . 4_565
As1 Cs1 As1 65.65(3) 2 4_565
As1 Cs1 As1 145.18(4) . 4_565
As5 Cs1 As1 89.89(3) . 4_565
As4 Cs1 As1 109.19(3) 4_565 4_565
As2 Cs1 As1 100.38(3) 2_545 4_565
As4 Cs1 Cs1 56.97(3) 2_545 3
As3 Cs1 Cs1 107.78(3) 4_565 3
As2 Cs1 Cs1 71.73(3) 3_565 3
As3 Cs1 Cs1 94.73(3) . 3
As1 Cs1 Cs1 153.98(4) 2 3
As1 Cs1 Cs1 65.77(3) . 3
As5 Cs1 Cs1 85.13(3) . 3
As4 Cs1 Cs1 50.65(2) 4_565 3
As2 Cs1 Cs1 118.36(3) 2_545 3
As1 Cs1 Cs1 134.64(3) 4_565 3
As4 Cs1 Cs2 160.55(3) 2_545 .
As3 Cs1 Cs2 55.93(3) 4_565 .
As2 Cs1 Cs2 137.33(3) 3_565 .
As3 Cs1 Cs2 56.82(3) . .
As1 Cs1 Cs2 60.25(3) 2 .
As1 Cs1 Cs2 92.89(3) . .
As5 Cs1 Cs2 56.78(3) . .
As4 Cs1 Cs2 91.44(3) 4_565 .
As2 Cs1 Cs2 88.85(3) 2_545 .
As1 Cs1 Cs2 53.29(2) 4_565 .
Cs1 Cs1 Cs2 141.91(3) 3 .
As4 Cs2 As7 142.91(3) . 3_665
As4 Cs2 As1 147.17(3) . 4_565
As7 Cs2 As1 58.08(3) 3_665 4_565
As4 Cs2 As6 85.23(3) . 2_655
As7 Cs2 As6 67.71(3) 3_665 2_655
As1 Cs2 As6 124.75(3) 4_565 2_655
As4 Cs2 As2 72.86(3) . .
As7 Cs2 As2 80.35(3) 3_665 .
As1 Cs2 As2 94.04(3) 4_565 .
As6 Cs2 As2 86.49(3) 2_655 .
As4 Cs2 As3 157.26(4) . 4_565
As7 Cs2 As3 59.39(3) 3_665 4_565
As1 Cs2 As3 35.09(3) 4_565 4_565
As6 Cs2 As3 107.03(3) 2_655 4_565
As2 Cs2 As3 125.83(3) . 4_565
As4 Cs2 As6 153.74(3) . 4_565
As7 Cs2 As6 34.90(3) 3_665 4_565
As1 Cs2 As6 59.08(3) 4_565 4_565
As6 Cs2 As6 70.98(3) 2_655 4_565
As2 Cs2 As6 115.24(3) . 4_565
As3 Cs2 As6 36.96(3) 4_565 4_565
As4 Cs2 As3 72.10(3) . .
As7 Cs2 As3 138.16(3) 3_665 .
As1 Cs2 As3 106.99(3) 4_565 .
As6 Cs2 As3 105.92(3) 2_655 .
As2 Cs2 As3 141.49(3) . .
As3 Cs2 As3 85.95(2) 4_565 .
As6 Cs2 As3 103.26(3) 4_565 .
As4 Cs2 As5 104.01(3) . .
As7 Cs2 As5 101.75(3) 3_665 .
As1 Cs2 As5 89.47(3) 4_565 .
As6 Cs2 As5 91.69(3) 2_655 .
As2 Cs2 As5 176.48(3) . .
As3 Cs2 As5 57.61(3) 4_565 .
As6 Cs2 As5 66.86(3) 4_565 .
As3 Cs2 As5 36.46(3) . .
As4 Cs2 Na1 98.61(7) . 2_655
As7 Cs2 Na1 44.31(6) 3_665 2_655
As1 Cs2 Na1 95.26(7) 4_565 2_655
As6 Cs2 Na1 45.73(7) 2_655 2_655
As2 Cs2 Na1 50.50(6) . 2_655
As3 Cs2 Na1 103.63(7) 4_565 2_655
As6 Cs2 Na1 72.90(7) 4_565 2_655
As3 Cs2 Na1 151.52(7) . 2_655
As5 Cs2 Na1 129.42(7) . 2_655
As4 Cs2 As1 84.99(3) . 2
As7 Cs2 As1 115.39(3) 3_665 2
As1 Cs2 As1 62.83(3) 4_565 2
As6 Cs2 As1 165.17(3) 2_655 2
As2 Cs2 As1 79.98(3) . 2
As3 Cs2 As1 86.00(3) 4_565 2
As6 Cs2 As1 120.45(3) 4_565 2
As3 Cs2 As1 81.56(3) . 2
As5 Cs2 As1 101.49(3) . 2
Na1 Cs2 As1 125.30(7) 2_655 2
As4 Cs2 Cs1 108.58(3) . .
As7 Cs2 Cs1 108.19(3) 3_665 .
As1 Cs2 Cs1 56.56(2) 4_565 .
As6 Cs2 Cs1 143.76(3) 2_655 .
As2 Cs2 Cs1 129.28(3) . .
As3 Cs2 Cs1 50.60(2) 4_565 .
As6 Cs2 Cs1 85.98(3) 4_565 .
As3 Cs2 Cs1 51.67(2) . .
As5 Cs2 Cs1 52.91(2) . .
Na1 Cs2 Cs1 151.23(7) 2_655 .
As1 Cs2 Cs1 50.65(2) 2 .
As4 Na1 As5 119.68(16) 3_666 4_566
As4 Na1 As7 76.47(11) 3_666 .
As5 Na1 As7 136.02(17) 4_566 .
As4 Na1 As7 88.71(13) 3_666 4_566
As5 Na1 As7 87.60(12) 4_566 4_566
As7 Na1 As7 135.69(16) . 4_566
As4 Na1 As6 148.66(17) 3_666 .
As5 Na1 As6 91.28(12) 4_566 .
As7 Na1 As6 84.49(12) . .
As7 Na1 As6 87.83(12) 4_566 .
As4 Na1 As2 43.29(7) 3_666 2_645
As5 Na1 As2 160.48(17) 4_566 2_645
As7 Na1 As2 42.69(6) . 2_645
As7 Na1 As2 99.78(13) 4_566 2_645
As6 Na1 As2 106.93(13) . 2_645
As4 Na1 Cs2 89.42(11) 3_666 2_645
As5 Na1 Cs2 138.06(14) 4_566 2_645
As7 Na1 Cs2 76.37(10) . 2_645
As7 Na1 Cs2 61.76(8) 4_566 2_645
As6 Na1 Cs2 61.72(8) . 2_645
As2 Na1 Cs2 59.97(7) 2_645 2_645
As4 Na1 Cs2 113.25(13) 3_666 .
As5 Na1 Cs2 73.62(9) 4_566 .
As7 Na1 Cs2 62.65(8) . .
As7 Na1 Cs2 156.10(13) 4_566 .
As6 Na1 Cs2 78.16(9) . .
As2 Na1 Cs2 102.76(10) 2_645 .
Cs2 Na1 Cs2 124.69(10) 2_645 .
As3 As1 As2 98.97(6) . 1_545
As3 As1 Cs1 153.83(6) . 2_545
As2 As1 Cs1 76.24(5) 1_545 2_545
As3 As1 Cs1 71.64(5) . .
As2 As1 Cs1 100.61(5) 1_545 .
Cs1 As1 Cs1 134.42(4) 2_545 .
As3 As1 Cs2 73.69(5) . 4_566
As2 As1 Cs2 96.18(5) 1_545 4_566
Cs1 As1 Cs2 81.20(3) 2_545 4_566
Cs1 As1 Cs2 143.32(4) . 4_566
As3 As1 Cs1 63.81(5) . 4_566
As2 As1 Cs1 160.04(6) 1_545 4_566
Cs1 As1 Cs1 114.35(3) 2_545 4_566
Cs1 As1 Cs1 84.03(3) . 4_566
Cs2 As1 Cs1 70.14(3) 4_566 4_566
As3 As1 Cs2 129.47(6) . 2_545
As2 As1 Cs2 125.93(6) 1_545 2_545
Cs1 As1 Cs2 69.10(3) 2_545 2_545
Cs1 As1 Cs2 77.79(3) . 2_545
Cs2 As1 Cs2 117.17(3) 4_566 2_545
Cs1 As1 Cs2 73.98(3) 4_566 2_545
As1 As2 As7 102.56(6) 1_565 2_655
As1 As2 As4 100.76(6) 1_565 4_575
As7 As2 As4 101.38(6) 2_655 4_575
As1 As2 Na1 142.94(10) 1_565 2_655
As7 As2 Na1 59.26(9) 2_655 2_655
As4 As2 Na1 57.70(9) 4_575 2_655
As1 As2 Cs1 91.95(5) 1_565 3_565
As7 As2 Cs1 163.76(6) 2_655 3_565
As4 As2 Cs1 68.31(4) 4_575 3_565
Na1 As2 Cs1 104.63(8) 2_655 3_565
As1 As2 Cs2 146.86(6) 1_565 .
As7 As2 Cs2 90.15(5) 2_655 .
As4 As2 Cs2 106.60(5) 4_575 .
Na1 As2 Cs2 69.53(8) 2_655 .
Cs1 As2 Cs2 81.34(3) 3_565 .
As1 As2 Cs1 67.50(4) 1_565 2
As7 As2 Cs1 106.48(5) 2_655 2
As4 As2 Cs1 151.48(6) 4_575 2
Na1 As2 Cs1 145.18(9) 2_655 2
Cs1 As2 Cs1 85.67(3) 3_565 2
Cs2 As2 Cs1 79.61(3) . 2
As1 As3 As6 105.52(7) . .
As1 As3 As5 104.72(6) . .
As6 As3 As5 59.33(5) . .
As1 As3 Cs1 81.01(5) . 4_566
As6 As3 Cs1 140.59(6) . 4_566
As5 As3 Cs1 157.88(6) . 4_566
As1 As3 Cs1 71.94(5) . .
As6 As3 Cs1 129.82(5) . .
As5 As3 Cs1 72.65(4) . .
Cs1 As3 Cs1 89.44(3) 4_566 .
As1 As3 Cs2 71.22(5) . 4_566
As6 As3 Cs2 72.29(4) . 4_566
As5 As3 Cs2 128.65(5) . 4_566
Cs1 As3 Cs2 73.47(3) 4_566 4_566
Cs1 As3 Cs2 141.28(4) . 4_566
As1 As3 Cs2 142.36(6) . .
As6 As3 Cs2 104.50(5) . .
As5 As3 Cs2 72.36(4) . .
Cs1 As3 Cs2 89.95(3) 4_566 .
Cs1 As3 Cs2 71.51(3) . .
Cs2 As3 Cs2 140.59(4) 4_566 .
As5 As4 As2 98.90(6) 4_566 4_576
As5 As4 Na1 95.69(10) 4_566 3_666
As2 As4 Na1 79.01(10) 4_576 3_666
As5 As4 Cs1 141.15(6) 4_566 2
As2 As4 Cs1 73.08(4) 4_576 2
Na1 As4 Cs1 118.86(10) 3_666 2
As5 As4 Cs2 105.90(5) 4_566 .
As2 As4 Cs2 155.11(6) 4_576 .
Na1 As4 Cs2 100.26(9) 3_666 .
Cs1 As4 Cs2 86.05(3) 2 .
As5 As4 Cs1 70.81(5) 4_566 4_566
As2 As4 Cs1 96.20(5) 4_576 4_566
Na1 As4 Cs1 164.99(10) 3_666 4_566
Cs1 As4 Cs1 72.39(3) 2 4_566
Cs2 As4 Cs1 90.05(3) . 4_566
As4 As5 As6 105.14(6) 4_565 .
As4 As5 As3 105.06(6) 4_565 .
As6 As5 As3 59.98(5) . .
As4 As5 Na1 104.49(11) 4_565 4_565
As6 As5 Na1 101.16(10) . 4_565
As3 As5 Na1 148.32(11) . 4_565
As4 As5 Cs1 74.07(4) 4_565 .
As6 As5 Cs1 126.68(5) . .
As3 As5 Cs1 68.73(4) . .
Na1 As5 Cs1 131.29(10) 4_565 .
As4 As5 Cs2 142.93(5) 4_565 .
As6 As5 Cs2 104.09(5) . .
As3 As5 Cs2 71.18(4) . .
Na1 As5 Cs2 91.61(10) 4_565 .
Cs1 As5 Cs2 70.31(3) . .
As7 As6 As5 105.95(6) 2_645 .
As7 As6 As3 105.50(6) 2_645 .
As5 As6 As3 60.68(5) . .
As7 As6 Na1 144.76(10) 2_645 .
As5 As6 Na1 109.07(10) . .
As3 As6 Na1 94.99(10) . .
As7 As6 Cs2 85.70(5) 2_645 2_645
As5 As6 Cs2 122.17(5) . 2_645
As3 As6 Cs2 167.54(6) . 2_645
Na1 As6 Cs2 72.56(9) . 2_645
As7 As6 Cs2 70.38(4) 2_645 4_566
As5 As6 Cs2 128.46(5) . 4_566
As3 As6 Cs2 70.75(4) . 4_566
Na1 As6 Cs2 90.52(9) . 4_566
Cs2 As6 Cs2 109.02(3) 2_645 4_566
As6 As7 As2 98.45(6) 2_655 2_645
As6 As7 Na1 94.72(10) 2_655 .
As2 As7 Na1 78.05(10) 2_645 .
As6 As7 Na1 127.30(10) 2_655 4_565
As2 As7 Na1 126.12(10) 2_645 4_565
Na1 As7 Na1 118.61(10) . 4_565
As6 As7 Cs2 74.72(5) 2_655 3_665
As2 As7 Cs2 96.29(5) 2_645 3_665
Na1 As7 Cs2 167.31(10) . 3_665
Na1 As7 Cs2 73.93(9) 4_565 3_665
